data_7029440
loop_
_publ_author_name
'Wei, Xiao-Hua'
'Yang, Lin-Yan'
'Liao, Sheng-Yun'
'Zhang, Ming'
'Tian, Jin-Lei'
'Du, Pei-Yao'
'Gu, Wen'
'Liu, Xin'

_publ_section_title
;
 A series of rare earth complexes with novel non-interpenetrating 3D
 networks: synthesis, structures, magnetic and optical properties.
;
_journal_issue 15
_journal_name_full 'Dalton transactions (Cambridge, England : 2003)'
_journal_page_first 5793
_journal_page_last 5800
_journal_paper_doi 10.1039/c3dt53112k
_journal_volume 43
_journal_year 2014
_chemical_formula_sum 'C42 H22 Gd2 O19'
_chemical_formula_weight 1145.10
_chemical_name_systematic
; 
 ? 
;
_space_group_IT_number 15
_symmetry_space_group_name_Hall '-C 2yc'
_symmetry_space_group_name_H-M 'C 1 2/c 1'
_atom_sites_solution_hydrogens geom
_atom_sites_solution_primary direct
_atom_sites_solution_secondary difmap
_audit_creation_method SHELXL-97
_cell_angle_alpha 90.00
_cell_angle_beta 112.318(8)
_cell_angle_gamma 90.00
_cell_formula_units_Z 4
_cell_length_a 29.889(9)
_cell_length_b 9.4071(17)
_cell_length_c 16.056(4)
_cell_measurement_reflns_used 5958
_cell_measurement_temperature 386(2)
_cell_measurement_theta_max 25.01
_cell_measurement_theta_min 1.47
_cell_volume 4176.3(18)
_computing_data_collection 'CrystalClear-SM Expert(Rigaku, 2009)'
_computing_molecular_graphics 'Rigaku SHELXTL (Sheldrick, 1990)'
_computing_publication_material 'Rigaku SHELXTL'
_computing_structure_refinement 'SHELXL-97 (Sheldrick, 1997)'
_computing_structure_solution 'SHELXS-97 (Sheldrick, 1990)'
_diffrn_ambient_temperature 386(2)
_diffrn_measured_fraction_theta_full 0.999
_diffrn_measured_fraction_theta_max 0.999
_diffrn_measurement_device_type 'Rigaku 002 Saturn 944 area detector'
_diffrn_radiation_monochromator graphite
_diffrn_radiation_source 'fine-focus sealed tube'
_diffrn_radiation_type MoK\a
_diffrn_radiation_wavelength 0.71075
_diffrn_reflns_av_R_equivalents 0.0469
_diffrn_reflns_av_sigmaI/netI 0.0569
_diffrn_reflns_limit_h_max 35
_diffrn_reflns_limit_h_min -35
_diffrn_reflns_limit_k_max 11
_diffrn_reflns_limit_k_min -7
_diffrn_reflns_limit_l_max 18
_diffrn_reflns_limit_l_min -19
_diffrn_reflns_number 11160
_diffrn_reflns_theta_full 25.01
_diffrn_reflns_theta_max 25.01
_diffrn_reflns_theta_min 1.47
_exptl_absorpt_coefficient_mu 3.229
_exptl_absorpt_correction_T_max 0.7822
_exptl_absorpt_correction_T_min 0.6261
_exptl_absorpt_correction_type multi-scan
_exptl_absorpt_process_details SADABS
_exptl_crystal_colour colourless
_exptl_crystal_density_diffrn 1.821
_exptl_crystal_density_meas ?
_exptl_crystal_density_method 'not measured'
_exptl_crystal_description block
_exptl_crystal_F_000 2216
_exptl_crystal_size_max 0.16
_exptl_crystal_size_mid 0.12
_exptl_crystal_size_min 0.08
_platon_squeeze_details ' ?'
_refine_diff_density_max 3.076
_refine_diff_density_min -3.512
_refine_diff_density_rms 0.270
_refine_ls_extinction_method none
_refine_ls_goodness_of_fit_ref 1.099
_refine_ls_hydrogen_treatment mixed
_refine_ls_matrix_type full
_refine_ls_number_parameters 285
_refine_ls_number_reflns 3683
_refine_ls_number_restraints 0
_refine_ls_restrained_S_all 1.099
_refine_ls_R_factor_all 0.0888
_refine_ls_R_factor_gt 0.0794
_refine_ls_shift/su_max 0.002
_refine_ls_shift/su_mean 0.000
_refine_ls_structure_factor_coef Fsqd
_refine_ls_weighting_details 'calc w=1/[\s^2^(Fo^2^)+(0.1106P)^2^+104.6545P] where P=(Fo^2^+2Fc^2^)/3'
_refine_ls_weighting_scheme calc
_refine_ls_wR_factor_gt 0.2039
_refine_ls_wR_factor_ref 0.2177
_reflns_number_gt 3182
_reflns_number_total 3683
_reflns_threshold_expression >2sigma(I)
_cod_data_source_file c3dt53112k.txt
_cod_data_source_block shelx
_cod_depositor_comments
;
The following automatic conversions were performed:

'_exptl_crystal_density_meas' value 'none' was changed to '?' - the
value is perceived as not measured.

Automatic conversion script
Id: cif_fix_values 3008 2015-01-20 13:52:24Z robertas 
;
_cod_original_cell_volume 4176.3(19)
_cod_original_sg_symbol_H-M C2/c
_cod_database_code 7029440

loop_
_symmetry_equiv_pos_as_xyz
'x, y, z'
'-x, y, -z+1/2'
'x+1/2, y+1/2, z'
'-x+1/2, y+1/2, -z+1/2'
'-x, -y, -z'
'x, -y, z-1/2'
'-x+1/2, -y+1/2, -z'
'x+1/2, -y+1/2, z-1/2'

loop_
_atom_site_label
_atom_site_type_symbol
_atom_site_fract_x
_atom_site_fract_y
_atom_site_fract_z
_atom_site_U_iso_or_equiv
_atom_site_adp_type
_atom_site_occupancy
_atom_site_symmetry_multiplicity
_atom_site_calc_flag
_atom_site_refinement_flags
C1 C 0.5694(4) 0.1572(15) 0.6019(9) 0.045(3) Uani 1 1 d .
C2 C 0.5770(4) 0.7348(13) 0.8076(8) 0.035(3) Uani 1 1 d .
C3 C 0.6272(4) 0.6847(11) 0.8612(7) 0.027(2) Uani 1 1 d .
C4 C 0.6406(4) 0.6487(13) 0.9525(7) 0.038(3) Uani 1 1 d .
H4 H 0.6182 0.6569 0.9794 0.045 Uiso 1 1 calc R
C5 C 0.6865(4) 0.6014(13) 1.0025(7) 0.035(3) Uani 1 1 d .
H5 H 0.6950 0.5778 1.0628 0.042 Uiso 1 1 calc R
C6 C 0.7198(4) 0.5894(12) 0.9628(7) 0.029(2) Uani 1 1 d .
C7 C 0.7088(4) 0.6252(12) 0.8725(7) 0.029(2) Uani 1 1 d .
H7 H 0.7319 0.6175 0.8470 0.035 Uiso 1 1 calc R
C8 C 0.6622(4) 0.6727(12) 0.8220(8) 0.031(2) Uani 1 1 d .
H8 H 0.6540 0.6969 0.7619 0.037 Uiso 1 1 calc R
C9 C 0.6215(4) 0.1633(12) 0.6677(7) 0.031(2) Uani 1 1 d .
C10 C 0.6501(4) 0.2818(13) 0.6749(7) 0.031(2) Uani 1 1 d .
H10 H 0.6361 0.3630 0.6423 0.037 Uiso 1 1 calc R
C11 C 0.6993(4) 0.2837(12) 0.7294(7) 0.030(2) Uani 1 1 d .
H11 H 0.7181 0.3644 0.7340 0.035 Uiso 1 1 calc R
C12 C 0.7190(3) 0.1607(12) 0.7763(7) 0.027(2) Uani 1 1 d .
C13 C 0.6913(3) 0.0385(12) 0.7726(7) 0.030(2) Uani 1 1 d .
H13 H 0.7053 -0.0421 0.8058 0.035 Uiso 1 1 calc R
C14 C 0.6421(4) 0.0408(13) 0.7181(7) 0.035(3) Uani 1 1 d .
H14 H 0.6230 -0.0385 0.7151 0.042 Uiso 1 1 calc R
C15 C 0.7654(3) 0.3440(11) 0.9236(6) 0.024(2) Uani 1 1 d .
H15 H 0.7322 0.3333 0.9068 0.029 Uiso 1 1 calc R
C16 C 0.7902(4) 0.4513(12) 0.9836(6) 0.026(2) Uani 1 1 d .
C17 C 0.8400(4) 0.4657(12) 1.0135(7) 0.032(2) Uani 1 1 d .
H17 H 0.8562 0.5373 1.0536 0.039 Uiso 1 1 calc R
C18 C 0.8651(4) 0.3690(13) 0.9813(7) 0.032(3) Uani 1 1 d .
C19 C 0.8411(3) 0.2631(12) 0.9191(7) 0.028(2) Uani 1 1 d .
H19 H 0.8583 0.2002 0.8979 0.033 Uiso 1 1 calc R
C20 C 0.7910(3) 0.2539(11) 0.8896(6) 0.024(2) Uani 1 1 d .
C21 C 0.9194(4) 0.3940(16) 1.0078(9) 0.047(3) Uani 1 1 d .
Gd1 Gd 0.996753(18) 0.34120(7) 0.90192(4) 0.0456(3) Uani 1 1 d .
O1 O 0.5551(3) 0.2528(12) 0.5413(6) 0.056(3) Uani 1 1 d .
O2 O 0.5429(3) 0.0570(11) 0.6075(7) 0.059(3) Uani 1 1 d .
O3 O 0.5687(3) 0.7810(10) 0.7278(6) 0.045(2) Uani 1 1 d .
O4 O 0.5463(3) 0.7223(9) 0.8430(5) 0.0357(18) Uani 1 1 d .
O5 O 0.7665(2) 0.5453(9) 1.0181(5) 0.0349(19) Uani 1 1 d .
O6 O 0.7689(2) 0.1478(8) 0.8286(5) 0.0290(17) Uani 1 1 d .
O7 O 0.9386(3) 0.4932(11) 1.0612(7) 0.059(3) Uani 1 1 d .
O8 O 0.9413(3) 0.3097(11) 0.9747(7) 0.055(3) Uani 1 1 d .
O9 O 1.0000 0.4893(14) 0.7500 0.061(4) Uani 1 2 d S
O10 O 0.9794(4) 0.0813(12) 0.9088(6) 0.064(3) Uani 1 1 d .

loop_
_atom_site_aniso_label
_atom_site_aniso_U_11
_atom_site_aniso_U_22
_atom_site_aniso_U_33
_atom_site_aniso_U_23
_atom_site_aniso_U_13
_atom_site_aniso_U_12
C1 0.019(6) 0.069(9) 0.038(7) 0.015(6) 0.000(5) -0.007(6)
C2 0.012(5) 0.045(7) 0.039(7) -0.006(5) -0.001(5) -0.001(5)
C3 0.016(5) 0.033(6) 0.023(5) -0.003(4) -0.003(4) -0.001(4)
C4 0.021(6) 0.065(8) 0.023(6) -0.006(5) 0.004(5) 0.008(5)
C5 0.026(6) 0.054(7) 0.021(5) -0.006(5) 0.003(4) 0.012(5)
C6 0.019(5) 0.039(6) 0.021(5) -0.004(4) -0.001(4) 0.009(4)
C7 0.017(5) 0.044(6) 0.025(5) 0.001(5) 0.006(4) 0.001(4)
C8 0.023(5) 0.041(6) 0.025(6) 0.006(4) 0.006(5) -0.001(5)
C9 0.014(5) 0.044(7) 0.029(6) 0.005(5) 0.002(4) 0.000(4)
C10 0.013(5) 0.054(7) 0.022(5) 0.006(5) 0.004(4) 0.004(5)
C11 0.019(5) 0.038(6) 0.025(5) 0.003(5) 0.002(4) -0.003(5)
C12 0.010(5) 0.046(7) 0.021(5) -0.008(4) 0.002(4) 0.000(4)
C13 0.014(5) 0.043(6) 0.027(5) 0.004(5) 0.003(4) 0.005(4)
C14 0.017(5) 0.047(7) 0.033(6) 0.004(5) 0.000(4) -0.007(5)
C15 0.012(5) 0.042(6) 0.015(5) -0.004(4) 0.001(4) 0.003(4)
C16 0.020(5) 0.040(6) 0.016(5) -0.002(4) 0.006(4) 0.005(4)
C17 0.021(5) 0.042(6) 0.025(5) -0.012(5) 0.000(4) -0.001(5)
C18 0.016(5) 0.046(7) 0.025(6) -0.007(5) -0.003(4) 0.002(5)
C19 0.014(5) 0.041(6) 0.025(5) -0.003(5) 0.004(4) 0.004(4)
C20 0.016(5) 0.035(6) 0.019(5) 0.002(4) 0.005(4) -0.004(4)
C21 0.015(5) 0.065(9) 0.054(8) -0.025(7) 0.005(5) -0.002(6)
Gd1 0.0094(3) 0.0626(5) 0.0526(5) -0.0305(3) -0.0019(3) 0.0012(2)
O1 0.019(4) 0.088(7) 0.049(5) 0.039(5) 0.001(4) 0.001(4)
O2 0.016(4) 0.074(7) 0.068(6) 0.026(5) -0.004(4) -0.009(4)
O3 0.019(4) 0.066(6) 0.040(5) 0.032(4) 0.001(4) 0.003(4)
O4 0.019(4) 0.052(5) 0.031(4) -0.002(4) 0.003(3) 0.006(3)
O5 0.018(4) 0.055(5) 0.021(4) -0.009(3) -0.005(3) 0.009(3)
O6 0.010(3) 0.047(5) 0.023(4) -0.004(3) -0.002(3) -0.003(3)
O7 0.016(4) 0.076(7) 0.073(7) -0.039(6) 0.004(4) -0.012(4)
O8 0.018(4) 0.080(7) 0.062(6) -0.035(5) 0.011(4) -0.001(4)
O9 0.028(6) 0.043(7) 0.084(10) 0.000 -0.009(7) 0.000
O10 0.053(6) 0.079(8) 0.043(5) -0.016(5) -0.002(4) -0.015(6)

loop_
_atom_type_symbol
_atom_type_description
_atom_type_scat_dispersion_real
_atom_type_scat_dispersion_imag
_atom_type_scat_source
C C 0.0033 0.0016 'International Tables Vol C Tables 4.2.6.8 and 6.1.1.4'
H H 0.0000 0.0000 'International Tables Vol C Tables 4.2.6.8 and 6.1.1.4'
Gd Gd -0.1653 3.9035 'International Tables Vol C Tables 4.2.6.8 and 6.1.1.4'
O O 0.0106 0.0060 'International Tables Vol C Tables 4.2.6.8 and 6.1.1.4'

loop_
_geom_angle_atom_site_label_1
_geom_angle_atom_site_label_2
_geom_angle_atom_site_label_3
_geom_angle
_geom_angle_site_symmetry_1
_geom_angle_site_symmetry_3
O2 C1 O1 123.1(11) . .
O2 C1 C9 119.2(11) . .
O1 C1 C9 117.7(10) . .
O4 C2 O3 125.8(9) . .
O4 C2 C3 117.2(10) . .
O3 C2 C3 117.0(10) . .
C4 C3 C8 118.5(10) . .
C4 C3 C2 120.2(10) . .
C8 C3 C2 121.3(10) . .
C5 C4 C3 120.9(11) . .
C4 C5 C6 119.6(10) . .
C5 C6 C7 122.2(9) . .
C5 C6 O5 116.9(9) . .
C7 C6 O5 120.9(9) . .
C8 C7 C6 118.1(10) . .
C7 C8 C3 120.8(10) . .
C10 C9 C14 119.3(9) . .
C10 C9 C1 121.9(10) . .
C14 C9 C1 118.7(10) . .
C9 C10 C11 122.2(11) . .
C12 C11 C10 117.3(10) . .
C11 C12 C13 122.6(9) . .
C11 C12 O6 122.1(9) . .
C13 C12 O6 115.3(9) . .
C14 C13 C12 118.5(10) . .
C13 C14 C9 120.0(10) . .
C20 C15 C16 119.0(9) . .
O5 C16 C17 116.6(9) . .
O5 C16 C15 121.4(9) . .
C17 C16 C15 121.9(9) . .
C16 C17 C18 117.7(10) . .
C17 C18 C19 121.7(10) . .
C17 C18 C21 117.3(10) . .
C19 C18 C21 120.7(10) . .
C20 C19 C18 118.8(10) . .
O6 C20 C15 122.4(9) . .
O6 C20 C19 116.8(9) . .
C15 C20 C19 120.8(9) . .
O7 C21 O8 125.5(11) . .
O7 C21 C18 117.8(10) . .
O8 C21 C18 116.7(10) . .
O3 Gd1 O4 88.1(3) 4_646 3_545
O3 Gd1 O2 85.4(3) 4_646 4_656
O4 Gd1 O2 141.4(4) 3_545 4_656
O3 Gd1 O7 135.4(4) 4_646 5_767
O4 Gd1 O7 80.4(3) 3_545 5_767
O2 Gd1 O7 77.9(3) 4_656 5_767
O3 Gd1 O8 84.5(3) 4_646 .
O4 Gd1 O8 144.0(3) 3_545 .
O2 Gd1 O8 73.0(4) 4_656 .
O7 Gd1 O8 127.7(3) 5_767 .
O3 Gd1 O1 143.7(4) 4_646 8_556
O4 Gd1 O1 81.6(3) 3_545 8_556
O2 Gd1 O1 123.3(3) 4_656 8_556
O7 Gd1 O1 77.1(4) 5_767 8_556
O8 Gd1 O1 83.8(3) . 8_556
O3 Gd1 O9 69.0(3) 4_646 .
O4 Gd1 O9 69.6(3) 3_545 .
O2 Gd1 O9 72.5(3) 4_656 .
O7 Gd1 O9 66.6(3) 5_767 .
O8 Gd1 O9 137.6(3) . .
O1 Gd1 O9 136.4(2) 8_556 .
C1 O1 Gd1 111.3(9) . 8_455
C1 O2 Gd1 165.8(11) . 4_646
C2 O3 Gd1 139.1(7) . 4_656
C2 O4 Gd1 145.8(8) . 3_455
C16 O5 C6 118.5(7) . .
C20 O6 C12 118.2(8) . .
C21 O7 Gd1 141.1(9) . 5_767
C21 O8 Gd1 134.0(10) . .
Gd1 O9 Gd1 121.3(5) . 2_756

loop_
_geom_bond_atom_site_label_1
_geom_bond_atom_site_label_2
_geom_bond_distance
_geom_bond_site_symmetry_2
C1 O2 1.257(15) .
C1 O1 1.273(15) .
C1 C9 1.514(15) .
C2 O4 1.255(14) .
C2 O3 1.285(14) .
C2 C3 1.494(14) .
C3 C4 1.406(16) .
C3 C8 1.416(16) .
C4 C5 1.374(15) .
C5 C6 1.374(15) .
C6 C7 1.400(15) .
C6 O5 1.401(11) .
C7 C8 1.391(15) .
C9 C10 1.383(16) .
C9 C14 1.409(16) .
C10 C11 1.396(14) .
C11 C12 1.385(15) .
C12 C13 1.406(15) .
C12 O6 1.412(11) .
C13 C14 1.395(14) .
C15 C20 1.386(14) .
C15 C16 1.397(14) .
C16 O5 1.376(12) .
C16 C17 1.386(14) .
C17 C18 1.398(15) .
C18 C19 1.400(15) .
C18 C21 1.530(15) .
C19 C20 1.392(13) .
C20 O6 1.379(12) .
C21 O7 1.250(15) .
C21 O8 1.266(15) .
Gd1 O3 2.321(7) 4_646
Gd1 O4 2.324(8) 3_545
Gd1 O2 2.327(9) 4_656
Gd1 O7 2.376(9) 5_767
Gd1 O8 2.383(10) .
Gd1 O1 2.423(10) 8_556
Gd1 O9 2.842(6) .
O1 Gd1 2.423(10) 8_455
O2 Gd1 2.327(9) 4_646
O3 Gd1 2.321(7) 4_656
O4 Gd1 2.324(8) 3_455
O7 Gd1 2.376(9) 5_767
O9 Gd1 2.842(6) 2_756

loop_
_geom_torsion_atom_site_label_1
_geom_torsion_atom_site_label_2
_geom_torsion_atom_site_label_3
_geom_torsion_atom_site_label_4
_geom_torsion
_geom_torsion_site_symmetry_1
_geom_torsion_site_symmetry_4
O4 C2 C3 C4 -10.7(16) . .
O3 C2 C3 C4 172.4(11) . .
O4 C2 C3 C8 169.6(10) . .
O3 C2 C3 C8 -7.3(16) . .
C8 C3 C4 C5 -0.7(18) . .
C2 C3 C4 C5 179.6(11) . .
C3 C4 C5 C6 0.1(19) . .
C4 C5 C6 C7 0.7(18) . .
C4 C5 C6 O5 177.9(11) . .
C5 C6 C7 C8 -0.8(17) . .
O5 C6 C7 C8 -177.9(10) . .
C6 C7 C8 C3 0.2(17) . .
C4 C3 C8 C7 0.6(16) . .
C2 C3 C8 C7 -179.7(10) . .
O2 C1 C9 C10 -169.1(13) . .
O1 C1 C9 C10 13.0(19) . .
O2 C1 C9 C14 15.5(19) . .
O1 C1 C9 C14 -162.4(13) . .
C14 C9 C10 C11 1.2(17) . .
C1 C9 C10 C11 -174.1(11) . .
C9 C10 C11 C12 0.5(17) . .
C10 C11 C12 C13 -1.8(16) . .
C10 C11 C12 O6 175.7(9) . .
C11 C12 C13 C14 1.3(16) . .
O6 C12 C13 C14 -176.4(9) . .
C12 C13 C14 C9 0.6(17) . .
C10 C9 C14 C13 -1.8(17) . .
C1 C9 C14 C13 173.7(11) . .
C20 C15 C16 O5 178.7(9) . .
C20 C15 C16 C17 -3.3(16) . .
O5 C16 C17 C18 178.3(10) . .
C15 C16 C17 C18 0.3(17) . .
C16 C17 C18 C19 1.7(18) . .
C16 C17 C18 C21 174.5(11) . .
C17 C18 C19 C20 -0.6(17) . .
C21 C18 C19 C20 -173.2(11) . .
C16 C15 C20 O6 -178.5(9) . .
C16 C15 C20 C19 4.4(15) . .
C18 C19 C20 O6 -179.8(9) . .
C18 C19 C20 C15 -2.5(16) . .
C17 C18 C21 O7 4.7(19) . .
C19 C18 C21 O7 177.6(13) . .
C17 C18 C21 O8 -176.8(13) . .
C19 C18 C21 O8 -4(2) . .
O2 C1 O1 Gd1 -32.5(18) . 8_455
C9 C1 O1 Gd1 145.3(10) . 8_455
O1 C1 O2 Gd1 96(3) . 4_646
C9 C1 O2 Gd1 -82(4) . 4_646
O4 C2 O3 Gd1 -9(2) . 4_656
C3 C2 O3 Gd1 167.7(8) . 4_656
O3 C2 O4 Gd1 -70.4(18) . 3_455
C3 C2 O4 Gd1 113.0(12) . 3_455
C17 C16 O5 C6 146.6(10) . .
C15 C16 O5 C6 -35.3(15) . .
C5 C6 O5 C16 139.8(11) . .
C7 C6 O5 C16 -43.0(15) . .
C15 C20 O6 C12 22.3(14) . .
C19 C20 O6 C12 -160.5(9) . .
C11 C12 O6 C20 50.0(13) . .
C13 C12 O6 C20 -132.3(10) . .
O8 C21 O7 Gd1 31(3) . 5_767
C18 C21 O7 Gd1 -150.4(10) . 5_767
O7 C21 O8 Gd1 -49(2) . .
C18 C21 O8 Gd1 132.3(10) . .
O3 Gd1 O8 C21 -106.4(12) 4_646 .
O4 Gd1 O8 C21 174.5(10) 3_545 .
O2 Gd1 O8 C21 -19.6(11) 4_656 .
O7 Gd1 O8 C21 39.6(13) 5_767 .
O1 Gd1 O8 C21 108.0(12) 8_556 .
O9 Gd1 O8 C21 -56.3(13) . .
O3 Gd1 O9 Gd1 -58.9(2) 4_646 2_756
O4 Gd1 O9 Gd1 37.1(2) 3_545 2_756
O2 Gd1 O9 Gd1 -150.7(2) 4_656 2_756
O7 Gd1 O9 Gd1 125.2(3) 5_767 2_756
O8 Gd1 O9 Gd1 -113.9(4) . 2_756
O1 Gd1 O9 Gd1 89.1(4) 8_556 2_756

loop_
_platon_squeeze_void_nr
_platon_squeeze_void_average_x
_platon_squeeze_void_average_y
_platon_squeeze_void_average_z
_platon_squeeze_void_volume
_platon_squeeze_void_count_electrons
1 0.000 0.156 0.250 146.1 19.3
2 0.500 0.344 0.750 146.0 18.1
3 0.500 0.656 0.250 146.1 19.3
4 0.000 0.844 0.750 145.9 18.1
